data_2311665
loop_
_publ_author_name
'Kubus, Mariusz'
'Str\"obele, Markus'
'Meyer, H J\"urgen'

_publ_section_title
;
 Structure of a new chloroauric acid.
;
_journal_coeditor_code BP5071
_journal_issue 'Pt 5'
_journal_name_full 'Acta crystallographica Section B, Structural science, crystal engineering and materials'
_journal_page_first 897
_journal_page_last 899
_journal_paper_doi 10.1107/S2052520614018563
_journal_volume 70
_journal_year 2014
_chemical_formula_sum 'C1.29 H7.59 Au Cl4 O2'
_chemical_formula_weight 393.97
_space_group_IT_number 2
_space_group_name_Hall '-P 1'
_space_group_name_H-M_alt 'P -1'
_symmetry_cell_setting triclinic
_symmetry_space_group_name_H-M 'P -1'
_atom_sites_solution_hydrogens geom
_atom_sites_solution_primary direct
_atom_sites_solution_secondary difmap
_audit_creation_method SHELXL-97
_cell_angle_alpha 94.31(3)
_cell_angle_beta 104.08(3)
_cell_angle_gamma 109.21(3)
_cell_formula_units_Z 2
_cell_length_a 8.0454(18)
_cell_length_b 8.0457(18)
_cell_length_c 10.291(2)
_cell_measurement_reflns_used 6932
_cell_measurement_temperature 235(2)
_cell_measurement_theta_max 25.02
_cell_measurement_theta_min 2.72
_cell_volume 601.3(3)
_computing_cell_refinement 'STOE IPDS-Software'
_computing_data_collection 'STOE IPDS-Software'
_computing_data_reduction 'STOE IPDS-Software'
_computing_structure_refinement 'SHELXL-97 (Sheldrick, 1997)'
_computing_structure_solution 'SHELXS-97 (Sheldrick, 1990)'
_diffrn_ambient_temperature 235(2)
_diffrn_measured_fraction_theta_full 0.937
_diffrn_measured_fraction_theta_max 0.937
_diffrn_measurement_device_type 'STOE IPDS I'
_diffrn_measurement_method Oscillation
_diffrn_radiation_monochromator graphite
_diffrn_radiation_source 'fine-focus sealed tube'
_diffrn_radiation_type MoK\a
_diffrn_radiation_wavelength 0.71073
_diffrn_reflns_av_R_equivalents 0.0777
_diffrn_reflns_av_sigmaI/netI 0.0531
_diffrn_reflns_limit_h_max 9
_diffrn_reflns_limit_h_min -9
_diffrn_reflns_limit_k_max 9
_diffrn_reflns_limit_k_min -9
_diffrn_reflns_limit_l_max 12
_diffrn_reflns_limit_l_min -12
_diffrn_reflns_number 6932
_diffrn_reflns_theta_full 25.02
_diffrn_reflns_theta_max 25.02
_diffrn_reflns_theta_min 2.72
_diffrn_standards_decay_% 0.0001
_exptl_absorpt_coefficient_mu 13.070
_exptl_absorpt_correction_T_max 0.1225
_exptl_absorpt_correction_T_min 0.0578
_exptl_absorpt_correction_type numerical
_exptl_absorpt_process_details 'STOE X-Red/X-Shape'
_exptl_crystal_colour yellow
_exptl_crystal_density_diffrn 2.176
_exptl_crystal_density_method 'not measured'
_exptl_crystal_description bloc
_exptl_crystal_F_000 357
_exptl_crystal_size_max 0.5
_exptl_crystal_size_mid 0.5
_exptl_crystal_size_min 0.3
_refine_diff_density_max 1.101
_refine_diff_density_min -1.163
_refine_ls_extinction_method none
_refine_ls_goodness_of_fit_ref 0.986
_refine_ls_hydrogen_treatment mixed
_refine_ls_matrix_type full
_refine_ls_number_parameters 101
_refine_ls_number_reflns 1986
_refine_ls_number_restraints 24
_refine_ls_restrained_S_all 0.986
_refine_ls_R_factor_all 0.0464
_refine_ls_R_factor_gt 0.0405
_refine_ls_shift/su_max 0.000
_refine_ls_shift/su_mean 0.000
_refine_ls_structure_factor_coef Fsqd
_refine_ls_weighting_details 'calc w=1/[\s^2^(Fo^2^)+(0.0529P)^2^+0.0000P] where P=(Fo^2^+2Fc^2^)/3'
_refine_ls_weighting_scheme calc
_refine_ls_wR_factor_gt 0.0849
_refine_ls_wR_factor_ref 0.0869
_reflns_number_gt 1719
_reflns_number_total 1986
_reflns_threshold_expression >2sigma(I)
_cod_data_source_file bp5071sup1.cif
_cod_data_source_block I
_cod_original_cell_volume 601.3(2)
_cod_database_code 2311665

loop_
_symmetry_equiv_pos_as_xyz
'x, y, z'
'-x, -y, -z'

loop_
_atom_site_type_symbol
_atom_site_label
_atom_site_fract_x
_atom_site_fract_y
_atom_site_fract_z
_atom_site_U_iso_or_equiv
_atom_site_adp_type
_atom_site_calc_flag
_atom_site_refinement_flags
_atom_site_occupancy
_atom_site_symmetry_multiplicity
Au Au1 0.07963(4) 0.70101(4) 0.15911(2) 0.05237(15) Uani d . 1 1
Cl Cl1 -0.1837(4) 0.7499(4) 0.1545(2) 0.0731(6) Uani d . 1 1
Cl Cl2 0.3459(4) 0.6563(4) 0.1649(2) 0.0713(6) Uani d . 1 1
Cl Cl3 0.0733(4) 0.7847(3) -0.04779(19) 0.0698(6) Uani d . 1 1
Cl Cl4 0.0874(4) 0.6162(4) 0.3669(2) 0.0769(7) Uani d . 1 1
O O1 0.2993(10) 0.3478(8) 0.3579(5) 0.0722(18) Uani d . 1 1
H H5A 0.4366 0.4447 0.4088 0.087 Uiso d P 0.68 1
H H5B 0.2383 0.4367 0.3088 0.087 Uiso d . 1 1
H H5C 0.3321 0.2737 0.2821 0.087 Uiso d . 1 1
C C1 0.181(4) 0.232(4) 0.426(3) 0.068(8) Uani d PU 0.324(13) 1
H H1A 0.0630 0.1611 0.3599 0.081 Uiso calc PR 0.324(13) 1
H H1B 0.1593 0.3034 0.4963 0.081 Uiso calc PR 0.324(13) 1
C C2 0.272(3) 0.112(2) 0.487(2) 0.044(5) Uani d PU 0.324(13) 1
H H2A 0.3906 0.1834 0.5499 0.053 Uiso calc PR 0.324(13) 1
H H2B 0.2889 0.0385 0.4160 0.053 Uiso calc PR 0.324(13) 1
H H2C 0.1960 0.0367 0.5353 0.053 Uiso calc PR 0.324(13) 1
O O2 0.3273(9) 0.1898(9) 0.1611(6) 0.0706(17) Uani d . 1 1
H H6A 0.2027 0.1619 0.0770 0.085 Uiso d R 1 1
H H6B 0.2907 0.0650 0.1593 0.085 Uiso d PR 0.676(13) 1
C C3 0.512(2) 0.233(2) 0.1464(16) 0.025(4) Uani d PU 0.324(13) 1
H H3A 0.5096 0.1565 0.0668 0.031 Uiso calc PR 0.324(13) 1
H H3B 0.5610 0.3580 0.1343 0.031 Uiso calc PR 0.324(13) 1
C C4 0.623(3) 0.205(3) 0.267(2) 0.040(5) Uani d PU 0.324(13) 1
H H4C 0.7461 0.2278 0.2585 0.049 Uiso calc PR 0.324(13) 1
H H4B 0.5706 0.0825 0.2797 0.049 Uiso calc PR 0.324(13) 1
H H4A 0.6292 0.2856 0.3442 0.049 Uiso calc PR 0.324(13) 1

loop_
_atom_site_aniso_label
_atom_site_aniso_U_11
_atom_site_aniso_U_22
_atom_site_aniso_U_33
_atom_site_aniso_U_12
_atom_site_aniso_U_13
_atom_site_aniso_U_23
Au1 0.0621(3) 0.05993(18) 0.03438(18) 0.02198(16) 0.01269(14) 0.00686(13)
Cl1 0.0721(16) 0.1048(16) 0.0585(12) 0.0469(14) 0.0221(11) 0.0278(12)
Cl2 0.0686(15) 0.0937(16) 0.0646(13) 0.0377(13) 0.0258(11) 0.0272(12)
Cl3 0.0763(15) 0.0981(15) 0.0360(9) 0.0299(13) 0.0152(9) 0.0257(10)
Cl4 0.111(2) 0.1089(17) 0.0346(9) 0.0596(16) 0.0291(10) 0.0305(10)
O1 0.107(5) 0.092(4) 0.034(3) 0.049(4) 0.024(3) 0.034(3)
C1 0.071(11) 0.073(11) 0.070(11) 0.033(8) 0.031(8) 0.007(8)
C2 0.054(10) 0.036(7) 0.046(8) 0.011(6) 0.020(7) 0.037(6)
O2 0.065(4) 0.093(4) 0.051(3) 0.030(4) 0.009(3) 0.016(3)
C3 0.028(8) 0.029(6) 0.028(7) 0.016(5) 0.026(6) 0.014(5)
C4 0.026(8) 0.056(8) 0.045(8) 0.012(7) 0.021(6) 0.018(7)

loop_
_atom_type_symbol
_atom_type_description
_atom_type_scat_dispersion_real
_atom_type_scat_dispersion_imag
_atom_type_scat_source
Au Au -2.0133 8.8022 'International Tables Vol C Tables 4.2.6.8 and 6.1.1.4'
Cl Cl 0.1484 0.1585 'International Tables Vol C Tables 4.2.6.8 and 6.1.1.4'
O O 0.0106 0.0060 'International Tables Vol C Tables 4.2.6.8 and 6.1.1.4'
H H 0.0000 0.0000 'International Tables Vol C Tables 4.2.6.8 and 6.1.1.4'
C C 0.0033 0.0016 'International Tables Vol C Tables 4.2.6.8 and 6.1.1.4'

loop_
_geom_angle_atom_site_label_1
_geom_angle_atom_site_label_2
_geom_angle_atom_site_label_3
_geom_angle
Cl1 Au1 Cl2 179.18(9)
Cl1 Au1 Cl3 90.92(9)
Cl2 Au1 Cl3 88.98(9)
Cl1 Au1 Cl4 89.43(10)
Cl2 Au1 Cl4 90.67(9)
Cl3 Au1 Cl4 179.64(9)
O1 C1 C2 109(2)
C4 C3 O2 107.4(12)

loop_
_geom_bond_atom_site_label_1
_geom_bond_atom_site_label_2
_geom_bond_distance
Au1 Cl1 2.268(3)
Au1 Cl2 2.274(3)
Au1 Cl3 2.2749(19)
Au1 Cl4 2.286(2)
O1 C1 1.45(3)
C1 C2 1.48(3)
O2 C3 1.458(18)
C3 C4 1.42(3)
